data_4061967
_journal_name_full Organometallics
_journal_year 2003
_chemical_formula_sum 'C25 H57 N4 Si2 Tb'
_chemical_formula_weight 628.85
_space_group_IT_number 14
_symmetry_cell_setting monoclinic
_symmetry_space_group_name_Hall '-P 2ybc'
_symmetry_space_group_name_H-M 'P 1 21/c 1'
_cell_angle_alpha 90.00
_cell_angle_beta 101.06(2)
_cell_angle_gamma 90.00
_cell_formula_units_Z 8
_cell_length_a 21.073(3)
_cell_length_b 16.359(2)
_cell_length_c 18.641(2)
_cell_measurement_temperature 100(2)
_cell_volume 6306.8(14)
_diffrn_ambient_temperature 100(2)
_exptl_crystal_density_diffrn 1.325
_cod_original_sg_symbol_H-M 'P 21/c'
_cod_database_code 4061967

loop_
_symmetry_equiv_pos_as_xyz
'x, y, z'
'-x, y+1/2, -z+1/2'
'-x, -y, -z'
'x, -y-1/2, z-1/2'

loop_
_atom_site_label
_atom_site_type_symbol
_atom_site_fract_x
_atom_site_fract_y
_atom_site_fract_z
_atom_site_U_iso_or_equiv
_atom_site_adp_type
_atom_site_occupancy
_atom_site_symmetry_multiplicity
_atom_site_calc_flag
_atom_site_refinement_flags
_atom_site_disorder_assembly
_atom_site_disorder_group
Tb1 Tb 0.107595(6) 0.644647(8) 0.224455(7) 0.01935(5) Uani 1 1 d . . .
N1 N 0.15129(9) 0.56831(12) 0.13641(10) 0.0257(5) Uani 1 1 d . . .
Si1 Si -0.05450(3) 0.64216(4) 0.08811(4) 0.02447(15) Uani 1 1 d . . .
C1 C 0.17627(11) 0.49362(15) 0.14620(14) 0.0280(6) Uani 1 1 d . . .
Tb2 Tb -0.390124(6) 0.616625(8) 0.247905(7) 0.02028(6) Uani 1 1 d . . .
Si2 Si 0.26938(3) 0.63569(4) 0.35930(4) 0.02358(15) Uani 1 1 d . . .
N2 N 0.08391(9) 0.50795(11) 0.25366(10) 0.0218(4) Uani 1 1 d . . .
C2 C 0.16621(12) 0.43996(15) 0.20167(14) 0.0287(6) Uani 1 1 d . . .
H2 H 0.1942 0.3939 0.2089 0.034 Uiso 1 1 calc R . .
C3 C 0.12125(11) 0.44391(14) 0.24801(13) 0.0233(5) Uani 1 1 d . . .
N3 N 0.03791(9) 0.64001(11) 0.33113(11) 0.0215(4) Uani 1 1 d . . .
Si3 Si -0.54449(3) 0.63503(4) 0.09803(4) 0.02655(15) Uani 1 1 d . . .
Si4 Si -0.22974(3) 0.63416(4) 0.37965(4) 0.02486(15) Uani 1 1 d . . .
N4 N 0.15835(9) 0.74420(12) 0.13494(11) 0.0270(5) Uani 1 1 d . . .
C4 C 0.21739(14) 0.46060(18) 0.09490(17) 0.0424(7) Uani 1 1 d . . .
H4A H 0.1913 0.4565 0.0455 0.064 Uiso 1 1 calc R . .
H4B H 0.2337 0.4063 0.1115 0.064 Uiso 1 1 calc R . .
H4C H 0.2539 0.4975 0.0944 0.064 Uiso 1 1 calc R . .
N5 N -0.41462(9) 0.75030(12) 0.28610(10) 0.0237(4) Uani 1 1 d . . .
C5 C 0.11540(13) 0.36713(15) 0.29198(15) 0.0317(6) Uani 1 1 d . . .
H5A H 0.1266 0.3798 0.3443 0.047 Uiso 1 1 calc R . .
H5B H 0.1449 0.3253 0.2799 0.047 Uiso 1 1 calc R . .
H5C H 0.0709 0.3468 0.2802 0.047 Uiso 1 1 calc R . .
N6 N -0.34834(9) 0.69906(12) 0.16286(10) 0.0238(4) Uani 1 1 d . . .
C6 C 0.16089(13) 0.61180(17) 0.06973(14) 0.0342(6) Uani 1 1 d . . .
H6A H 0.1386 0.5816 0.0261 0.041 Uiso 1 1 calc R . .
H6B H 0.2076 0.6133 0.0683 0.041 Uiso 1 1 calc R . .
N7 N -0.33553(9) 0.52210(12) 0.15805(11) 0.0262(5) Uani 1 1 d . . .
C7 C 0.13522(13) 0.69762(17) 0.06734(14) 0.0349(6) Uani 1 1 d . . .
H7A H 0.1481 0.7268 0.0259 0.042 Uiso 1 1 calc R . .
H7B H 0.0874 0.6956 0.0582 0.042 Uiso 1 1 calc R . .
N8 N -0.46019(10) 0.60700(12) 0.35479(11) 0.0270(5) Uani 1 1 d . . .
C8 C 0.23053(11) 0.74600(16) 0.15401(13) 0.0266(5) Uani 1 1 d . . .
H8A H 0.2463 0.6889 0.1599 0.032 Uiso 1 1 calc R . .
H8B H 0.2434 0.7734 0.2020 0.032 Uiso 1 1 calc R . .
C9 C 0.26474(13) 0.78852(19) 0.09960(16) 0.0418(7) Uani 1 1 d . . .
H9A H 0.2500 0.7651 0.0509 0.063 Uiso 1 1 calc R . .
H9B H 0.3115 0.7808 0.1144 0.063 Uiso 1 1 calc R . .
H9C H 0.2547 0.8471 0.0984 0.063 Uiso 1 1 calc R . .
C10 C 0.13191(13) 0.82815(16) 0.12485(16) 0.0383(7) Uani 1 1 d . . .
H10A H 0.0846 0.8247 0.1072 0.046 Uiso 1 1 calc R . .
H10B H 0.1506 0.8555 0.0864 0.046 Uiso 1 1 calc R . .
C11 C 0.14483(15) 0.88025(17) 0.19266(19) 0.0478(8) Uani 1 1 d . . .
H11A H 0.1299 0.8516 0.2325 0.072 Uiso 1 1 calc R . .
H11B H 0.1216 0.9322 0.1830 0.072 Uiso 1 1 calc R . .
H11C H 0.1913 0.8908 0.2066 0.072 Uiso 1 1 calc R . .
C12 C 0.03046(11) 0.49430(14) 0.29271(14) 0.0253(5) Uani 1 1 d . . .
H12A H 0.0479 0.4725 0.3421 0.030 Uiso 1 1 calc R . .
H12B H 0.0004 0.4532 0.2661 0.030 Uiso 1 1 calc R . .
C13 C -0.00586(11) 0.57273(14) 0.29944(13) 0.0236(5) Uani 1 1 d . . .
H13A H -0.0295 0.5893 0.2505 0.028 Uiso 1 1 calc R . .
H13B H -0.0381 0.5630 0.3308 0.028 Uiso 1 1 calc R . .
C14 C -0.00101(11) 0.71403(14) 0.33954(13) 0.0248(5) Uani 1 1 d . . .
H14A H -0.0192 0.7084 0.3845 0.030 Uiso 1 1 calc R . .
H14B H -0.0376 0.7174 0.2975 0.030 Uiso 1 1 calc R . .
C15 C 0.03742(13) 0.79216(15) 0.34391(14) 0.0297(6) Uani 1 1 d . . .
H15A H 0.0740 0.7891 0.3852 0.045 Uiso 1 1 calc R . .
H15B H 0.0097 0.8384 0.3510 0.045 Uiso 1 1 calc R . .
H15C H 0.0536 0.7998 0.2984 0.045 Uiso 1 1 calc R . .
C16 C 0.07724(12) 0.61537(15) 0.40332(13) 0.0247(5) Uani 1 1 d . . .
H16A H 0.1024 0.6634 0.4249 0.030 Uiso 1 1 calc R . .
H16B H 0.1086 0.5731 0.3946 0.030 Uiso 1 1 calc R . .
C17 C 0.03991(12) 0.58233(16) 0.45897(13) 0.0315(6) Uani 1 1 d . . .
H17A H 0.0109 0.6248 0.4711 0.047 Uiso 1 1 calc R . .
H17B H 0.0703 0.5660 0.5033 0.047 Uiso 1 1 calc R . .
H17C H 0.0144 0.5348 0.4384 0.047 Uiso 1 1 calc R . .
C18 C -0.28732(13) 0.81385(16) 0.12287(15) 0.0336(6) Uani 1 1 d . . .
H18A H -0.2492 0.7797 0.1220 0.050 Uiso 1 1 calc R . .
H18B H -0.2734 0.8687 0.1404 0.050 Uiso 1 1 calc R . .
H18C H -0.3134 0.8176 0.0734 0.050 Uiso 1 1 calc R . .
C19 C -0.32735(11) 0.77609(15) 0.17346(13) 0.0246(5) Uani 1 1 d . . .
C20 C -0.34024(11) 0.82783(15) 0.22876(14) 0.0268(5) Uani 1 1 d . . .
H20 H -0.3164 0.8774 0.2340 0.032 Uiso 1 1 calc R . .
C21 C -0.38242(11) 0.81842(14) 0.27748(13) 0.0244(5) Uani 1 1 d . . .
C22 C -0.39116(14) 0.89369(15) 0.32202(16) 0.0356(6) Uani 1 1 d . . .
H22A H -0.4365 0.9110 0.3108 0.053 Uiso 1 1 calc R . .
H22B H -0.3637 0.9379 0.3098 0.053 Uiso 1 1 calc R . .
H22C H -0.3789 0.8809 0.3742 0.053 Uiso 1 1 calc R . .
C23 C -0.35914(12) 0.57049(15) 0.09151(13) 0.0282(6) Uani 1 1 d . . .
H23A H -0.4070 0.5707 0.0817 0.034 Uiso 1 1 calc R . .
H23B H -0.3451 0.5438 0.0495 0.034 Uiso 1 1 calc R . .
C24 C -0.33510(12) 0.65816(16) 0.09712(14) 0.0290(6) Uani 1 1 d . . .
H24A H -0.2879 0.6586 0.0982 0.035 Uiso 1 1 calc R . .
H24B H -0.3564 0.6888 0.0533 0.035 Uiso 1 1 calc R . .
C25 C -0.46339(12) 0.75720(16) 0.33241(15) 0.0304(6) Uani 1 1 d . . .
H25A H -0.4933 0.8026 0.3143 0.036 Uiso 1 1 calc R . .
H25B H -0.4417 0.7705 0.3830 0.036 Uiso 1 1 calc R . .
C26 C -0.50165(12) 0.67923(15) 0.33294(14) 0.0291(6) Uani 1 1 d . . .
H26A H -0.5319 0.6856 0.3672 0.035 Uiso 1 1 calc R . .
H26B H -0.5277 0.6699 0.2835 0.035 Uiso 1 1 calc R . .
C27 C -0.50163(13) 0.53322(16) 0.35169(15) 0.0337(6) Uani 1 1 d . . .
H27A H -0.5378 0.5381 0.3093 0.040 Uiso 1 1 calc R . .
H27B H -0.5204 0.5311 0.3964 0.040 Uiso 1 1 calc R . .
C28 C -0.46660(17) 0.45564(19) 0.3453(2) 0.0583(9) Uani 1 1 d . . .
H28A H -0.4493 0.4563 0.3001 0.087 Uiso 1 1 calc R . .
H28B H -0.4964 0.4095 0.3442 0.087 Uiso 1 1 calc R . .
H28C H -0.4310 0.4500 0.3873 0.087 Uiso 1 1 calc R . .
C29 C -0.42058(13) 0.61686(17) 0.42943(14) 0.0335(6) Uani 1 1 d . . .
H29A H -0.3889 0.6612 0.4277 0.040 Uiso 1 1 calc R . .
H29B H -0.3957 0.5658 0.4422 0.040 Uiso 1 1 calc R . .
C30 C -0.45653(14) 0.63598(18) 0.49080(15) 0.0398(7) Uani 1 1 d . . .
H30A H -0.4788 0.6886 0.4812 0.060 Uiso 1 1 calc R . .
H30B H -0.4257 0.6389 0.5373 0.060 Uiso 1 1 calc R . .
H30C H -0.4883 0.5928 0.4935 0.060 Uiso 1 1 calc R . .
C31 C -0.26380(11) 0.51704(16) 0.17448(14) 0.0293(6) Uani 1 1 d . . .
H31A H -0.2505 0.4901 0.2226 0.035 Uiso 1 1 calc R . .
H31B H -0.2464 0.5734 0.1792 0.035 Uiso 1 1 calc R . .
C32 C -0.23206(13) 0.47155(18) 0.11910(16) 0.0406(7) Uani 1 1 d . . .
H32A H -0.2441 0.4137 0.1185 0.061 Uiso 1 1 calc R . .
H32B H -0.1850 0.4767 0.1329 0.061 Uiso 1 1 calc R . .
H32C H -0.2468 0.4951 0.0704 0.061 Uiso 1 1 calc R . .
C33 C -0.36491(12) 0.43919(15) 0.14774(14) 0.0310(6) Uani 1 1 d . . .
H33A H -0.3513 0.4130 0.1052 0.037 Uiso 1 1 calc R . .
H33B H -0.4126 0.4449 0.1362 0.037 Uiso 1 1 calc R . .
C34 C -0.34679(14) 0.38380(16) 0.21338(16) 0.0383(7) Uani 1 1 d . . .
H34A H -0.3018 0.3661 0.2177 0.057 Uiso 1 1 calc R . .
H34B H -0.3752 0.3359 0.2074 0.057 Uiso 1 1 calc R . .
H34C H -0.3516 0.4135 0.2577 0.057 Uiso 1 1 calc R . .
C35 C 0.19722(11) 0.69671(15) 0.32214(13) 0.0244(5) Uani 1 1 d . . .
H35A H 0.2129 0.7480 0.3033 0.029 Uiso 1 1 calc R . .
H35B H 0.1773 0.7121 0.3642 0.029 Uiso 1 1 calc R . .
C36 C 0.24850(13) 0.54758(16) 0.41516(15) 0.0358(6) Uani 1 1 d . . .
H36A H 0.2294 0.5684 0.4555 0.054 Uiso 1 1 calc R . .
H36B H 0.2878 0.5167 0.4349 0.054 Uiso 1 1 calc R . .
H36C H 0.2174 0.5117 0.3842 0.054 Uiso 1 1 calc R . .
C37 C 0.30919(12) 0.59084(18) 0.28636(14) 0.0362(6) Uani 1 1 d . . .
H37A H 0.2769 0.5614 0.2508 0.054 Uiso 1 1 calc R . .
H37B H 0.3433 0.5529 0.3087 0.054 Uiso 1 1 calc R . .
H37C H 0.3281 0.6348 0.2616 0.054 Uiso 1 1 calc R . .
C38 C 0.33557(12) 0.69350(17) 0.42129(14) 0.0324(6) Uani 1 1 d . . .
H38A H 0.3525 0.7363 0.3933 0.049 Uiso 1 1 calc R . .
H38B H 0.3705 0.6557 0.4417 0.049 Uiso 1 1 calc R . .
H38C H 0.3181 0.7186 0.4612 0.049 Uiso 1 1 calc R . .
C39 C 0.00444(11) 0.70167(15) 0.15446(13) 0.0254(5) Uani 1 1 d . . .
H39A H -0.0196 0.7231 0.1912 0.030 Uiso 1 1 calc R . .
H39B H 0.0164 0.7497 0.1275 0.030 Uiso 1 1 calc R . .
C40 C -0.05003(15) 0.6683(2) -0.00867(15) 0.0496(8) Uani 1 1 d . . .
H40A H -0.0571 0.7271 -0.0165 0.074 Uiso 1 1 calc R . .
H40B H -0.0834 0.6380 -0.0421 0.074 Uiso 1 1 calc R . .
H40C H -0.0073 0.6536 -0.0181 0.074 Uiso 1 1 calc R . .
C41 C -0.04271(15) 0.52857(18) 0.09616(17) 0.0480(8) Uani 1 1 d . . .
H41A H 0.0024 0.5152 0.0951 0.072 Uiso 1 1 calc R . .
H41B H -0.0711 0.5015 0.0552 0.072 Uiso 1 1 calc R . .
H41C H -0.0534 0.5097 0.1423 0.072 Uiso 1 1 calc R . .
C42 C -0.13962(12) 0.66365(18) 0.09803(15) 0.0345(6) Uani 1 1 d . . .
H42A H -0.1445 0.6513 0.1481 0.052 Uiso 1 1 calc R . .
H42B H -0.1694 0.6295 0.0637 0.052 Uiso 1 1 calc R . .
H42C H -0.1496 0.7214 0.0875 0.052 Uiso 1 1 calc R . .
C43 C -0.29772(11) 0.56588(15) 0.34286(13) 0.0252(5) Uani 1 1 d . . .
H43A H -0.3161 0.5463 0.3848 0.030 Uiso 1 1 calc R . .
H43B H -0.2794 0.5176 0.3221 0.030 Uiso 1 1 calc R . .
C44 C -0.16384(13) 0.58561(19) 0.44945(16) 0.0448(7) Uani 1 1 d . . .
H44A H -0.1822 0.5649 0.4904 0.067 Uiso 1 1 calc R . .
H44B H -0.1305 0.6264 0.4674 0.067 Uiso 1 1 calc R . .
H44C H -0.1445 0.5403 0.4268 0.067 Uiso 1 1 calc R . .
C45 C -0.25677(13) 0.72650(17) 0.42484(15) 0.0360(6) Uani 1 1 d . . .
H45A H -0.2884 0.7570 0.3894 0.054 Uiso 1 1 calc R . .
H45B H -0.2194 0.7615 0.4430 0.054 Uiso 1 1 calc R . .
H45C H -0.2767 0.7094 0.4658 0.054 Uiso 1 1 calc R . .
C46 C -0.18785(12) 0.67433(18) 0.30652(14) 0.0348(6) Uani 1 1 d . . .
H46A H -0.1665 0.6291 0.2860 0.052 Uiso 1 1 calc R . .
H46B H -0.1555 0.7150 0.3277 0.052 Uiso 1 1 calc R . .
H46C H -0.2197 0.6998 0.2677 0.052 Uiso 1 1 calc R . .
C47 C -0.49423(12) 0.57006(15) 0.16844(13) 0.0278(6) Uani 1 1 d . . .
H47A H -0.4837 0.5202 0.1429 0.033 Uiso 1 1 calc R . .
H47B H -0.5227 0.5524 0.2020 0.033 Uiso 1 1 calc R . .
C48 C -0.51582(13) 0.63576(17) 0.00833(15) 0.0344(6) Uani 1 1 d . . .
H48A H -0.4733 0.6621 0.0149 0.052 Uiso 1 1 calc R . .
H48B H -0.5467 0.6661 -0.0280 0.052 Uiso 1 1 calc R . .
H48C H -0.5125 0.5795 -0.0085 0.052 Uiso 1 1 calc R . .
C49 C -0.63165(12) 0.60141(16) 0.07625(14) 0.0317(6) Uani 1 1 d . . .
H49A H -0.6340 0.5443 0.0600 0.048 Uiso 1 1 calc R . .
H49B H -0.6556 0.6360 0.0374 0.048 Uiso 1 1 calc R . .
H49C H -0.6507 0.6064 0.1201 0.048 Uiso 1 1 calc R . .
C50 C -0.54453(13) 0.74412(16) 0.12778(15) 0.0352(6) Uani 1 1 d . . .
H50A H -0.5638 0.7480 0.1715 0.053 Uiso 1 1 calc R . .
H50B H -0.5698 0.7770 0.0885 0.053 Uiso 1 1 calc R . .
H50C H -0.5000 0.7645 0.1390 0.053 Uiso 1 1 calc R . .

loop_
_atom_site_aniso_label
_atom_site_aniso_U_11
_atom_site_aniso_U_22
_atom_site_aniso_U_33
_atom_site_aniso_U_23
_atom_site_aniso_U_13
_atom_site_aniso_U_12
Tb1 0.01709(9) 0.01903(9) 0.02206(9) -0.00046(5) 0.00408(6) -0.00094(5)
N1 0.0240(11) 0.0303(13) 0.0234(11) -0.0046(9) 0.0059(8) -0.0055(9)
Si1 0.0203(3) 0.0310(4) 0.0227(4) -0.0017(3) 0.0054(3) 0.0014(3)
C1 0.0204(13) 0.0285(15) 0.0360(15) -0.0143(11) 0.0080(11) -0.0062(11)
Tb2 0.01874(9) 0.01931(9) 0.02364(9) -0.00037(5) 0.00620(6) 0.00014(5)
Si2 0.0191(3) 0.0266(4) 0.0245(4) -0.0030(3) 0.0027(3) -0.0021(3)
N2 0.0207(10) 0.0206(11) 0.0238(10) -0.0022(8) 0.0038(8) -0.0017(8)
C2 0.0222(13) 0.0237(14) 0.0395(15) -0.0071(11) 0.0041(11) 0.0016(10)
C3 0.0201(12) 0.0195(13) 0.0280(13) -0.0053(10) -0.0011(10) -0.0027(10)
N3 0.0194(10) 0.0227(11) 0.0227(11) -0.0010(8) 0.0048(8) -0.0009(8)
Si3 0.0264(4) 0.0236(4) 0.0292(4) 0.0002(3) 0.0041(3) -0.0036(3)
Si4 0.0211(4) 0.0273(4) 0.0257(4) 0.0053(3) 0.0032(3) 0.0000(3)
N4 0.0201(11) 0.0287(12) 0.0310(12) 0.0080(9) 0.0019(9) -0.0018(9)
C4 0.0388(16) 0.0403(17) 0.0544(19) -0.0184(14) 0.0250(14) -0.0092(13)
N5 0.0215(11) 0.0236(11) 0.0270(11) -0.0011(8) 0.0073(8) 0.0029(8)
C5 0.0307(15) 0.0216(14) 0.0417(16) 0.0004(11) 0.0044(12) 0.0003(11)
N6 0.0214(11) 0.0268(12) 0.0240(11) 0.0019(8) 0.0064(8) 0.0012(8)
C6 0.0342(15) 0.0465(18) 0.0228(14) -0.0062(12) 0.0078(11) -0.0126(12)
N7 0.0235(11) 0.0253(11) 0.0299(11) -0.0047(9) 0.0052(9) 0.0006(9)
C7 0.0285(15) 0.0502(18) 0.0248(14) 0.0093(12) 0.0019(11) -0.0075(12)
N8 0.0266(11) 0.0273(12) 0.0289(11) 0.0009(9) 0.0100(9) -0.0023(9)
C8 0.0183(13) 0.0311(14) 0.0299(14) 0.0030(11) 0.0033(10) -0.0019(10)
C9 0.0287(15) 0.0545(19) 0.0438(17) 0.0099(14) 0.0111(13) -0.0060(13)
C10 0.0257(14) 0.0314(16) 0.0567(19) 0.0194(13) 0.0050(13) 0.0015(11)
C11 0.0444(18) 0.0270(16) 0.076(2) 0.0099(15) 0.0225(16) 0.0093(13)
C12 0.0238(13) 0.0235(13) 0.0296(13) -0.0005(10) 0.0078(10) -0.0061(10)
C13 0.0188(12) 0.0254(13) 0.0273(13) -0.0014(10) 0.0066(10) -0.0023(10)
C14 0.0256(13) 0.0255(14) 0.0246(13) -0.0033(10) 0.0078(10) 0.0027(10)
C15 0.0356(15) 0.0231(14) 0.0317(14) -0.0008(11) 0.0095(11) 0.0016(11)
C16 0.0218(13) 0.0276(14) 0.0240(13) -0.0002(10) 0.0027(10) -0.0011(10)
C17 0.0310(14) 0.0376(16) 0.0259(14) 0.0038(11) 0.0055(11) -0.0029(12)
C18 0.0305(15) 0.0330(15) 0.0392(16) 0.0093(12) 0.0114(12) -0.0006(11)
C19 0.0155(12) 0.0271(15) 0.0301(14) 0.0073(10) 0.0018(10) 0.0011(10)
C20 0.0243(13) 0.0193(13) 0.0366(15) 0.0036(11) 0.0056(11) -0.0007(10)
C21 0.0227(13) 0.0209(13) 0.0277(13) 0.0009(10) -0.0001(10) 0.0043(10)
C22 0.0421(16) 0.0228(14) 0.0437(16) -0.0038(12) 0.0130(13) 0.0019(12)
C23 0.0273(14) 0.0335(15) 0.0245(13) -0.0040(11) 0.0071(11) 0.0030(11)
C24 0.0261(14) 0.0363(16) 0.0264(14) -0.0009(11) 0.0095(11) 0.0008(11)
C25 0.0292(14) 0.0294(15) 0.0360(15) -0.0037(11) 0.0148(11) 0.0045(11)
C26 0.0235(13) 0.0322(15) 0.0346(15) -0.0008(11) 0.0134(11) 0.0046(11)
C27 0.0351(15) 0.0343(16) 0.0352(15) 0.0036(12) 0.0157(12) -0.0065(12)
C28 0.061(2) 0.0322(18) 0.084(3) 0.0128(16) 0.0185(19) -0.0063(15)
C29 0.0277(15) 0.0446(17) 0.0295(15) 0.0020(12) 0.0091(11) 0.0023(12)
C30 0.0400(17) 0.0510(18) 0.0308(15) -0.0015(13) 0.0128(13) -0.0029(13)
C31 0.0221(13) 0.0308(15) 0.0357(15) -0.0043(11) 0.0069(11) 0.0002(11)
C32 0.0326(16) 0.0432(17) 0.0500(18) -0.0055(13) 0.0178(13) 0.0031(13)
C33 0.0275(14) 0.0281(15) 0.0371(15) -0.0109(11) 0.0053(11) -0.0003(11)
C34 0.0387(16) 0.0271(15) 0.0492(18) -0.0044(12) 0.0087(13) -0.0033(12)
C35 0.0244(13) 0.0249(14) 0.0254(13) -0.0022(10) 0.0084(10) -0.0045(10)
C36 0.0279(15) 0.0321(16) 0.0453(17) 0.0062(12) 0.0013(12) -0.0001(11)
C37 0.0274(14) 0.0452(17) 0.0340(15) -0.0109(13) 0.0007(11) 0.0088(12)
C38 0.0228(13) 0.0462(17) 0.0283(14) -0.0076(12) 0.0052(11) -0.0083(11)
C39 0.0268(13) 0.0246(14) 0.0264(13) -0.0006(10) 0.0090(11) -0.0012(10)
C40 0.0402(17) 0.080(2) 0.0296(16) -0.0043(15) 0.0096(13) -0.0178(16)
C41 0.0447(18) 0.0371(17) 0.0525(19) -0.0163(14) -0.0149(14) 0.0045(13)
C42 0.0257(14) 0.0426(16) 0.0367(15) -0.0065(12) 0.0098(12) -0.0032(12)
C43 0.0270(13) 0.0228(13) 0.0276(13) 0.0025(10) 0.0098(11) 0.0016(10)
C44 0.0325(16) 0.0501(19) 0.0466(18) 0.0161(14) -0.0057(13) 0.0005(13)
C45 0.0331(15) 0.0384(16) 0.0345(15) -0.0051(12) 0.0012(12) -0.0046(12)
C46 0.0275(14) 0.0442(17) 0.0321(15) 0.0042(12) 0.0044(11) -0.0077(12)
C47 0.0320(14) 0.0229(14) 0.0313(14) 0.0003(10) 0.0136(11) -0.0009(11)
C48 0.0297(15) 0.0375(16) 0.0350(16) 0.0073(12) 0.0035(12) -0.0013(11)
C49 0.0302(14) 0.0317(15) 0.0335(15) -0.0016(11) 0.0067(11) -0.0046(11)
C50 0.0346(15) 0.0264(15) 0.0404(16) 0.0008(12) -0.0032(12) 0.0012(11)

loop_
_geom_bond_atom_site_label_1
_geom_bond_atom_site_label_2
_geom_bond_distance
_geom_bond_site_symmetry_2
_geom_bond_publ_flag
Tb1 N2 2.3771(19) . ?
Tb1 N1 2.383(2) . ?
Tb1 C39 2.492(2) . ?
Tb1 C35 2.508(2) . ?
Tb1 N3 2.6902(19) . ?
Tb1 N4 2.6954(19) . ?
N1 C1 1.329(3) . ?
N1 C6 1.479(3) . ?
Si1 C39 1.852(2) . ?
Si1 C42 1.872(3) . ?
Si1 C40 1.874(3) . ?
Si1 C41 1.877(3) . ?
C1 C2 1.403(4) . ?
C1 C4 1.508(4) . ?
Tb2 N6 2.3754(19) . ?
Tb2 N5 2.3867(19) . ?
Tb2 C43 2.508(2) . ?
Tb2 C47 2.518(3) . ?
Tb2 N7 2.694(2) . ?
Tb2 N8 2.703(2) . ?
Si2 C35 1.840(2) . ?
Si2 C37 1.878(3) . ?
Si2 C36 1.879(3) . ?
Si2 C38 1.886(2) . ?
N2 C3 1.326(3) . ?
N2 C12 1.471(3) . ?
C2 C3 1.401(3) . ?
C3 C5 1.518(4) . ?
N3 C13 1.484(3) . ?
N3 C14 1.487(3) . ?
N3 C16 1.494(3) . ?
Si3 C47 1.855(3) . ?
Si3 C50 1.869(3) . ?
Si3 C48 1.884(3) . ?
Si3 C49 1.885(3) . ?
Si4 C43 1.842(2) . ?
Si4 C45 1.871(3) . ?
Si4 C46 1.879(3) . ?
Si4 C44 1.886(3) . ?
N4 C7 1.473(3) . ?
N4 C10 1.480(3) . ?
N4 C8 1.494(3) . ?
N5 C21 1.330(3) . ?
N5 C25 1.468(3) . ?
N6 C19 1.338(3) . ?
N6 C24 1.469(3) . ?
C6 C7 1.502(4) . ?
N7 C23 1.475(3) . ?
N7 C31 1.486(3) . ?
N7 C33 1.488(3) . ?
N8 C26 1.479(3) . ?
N8 C27 1.484(3) . ?
N8 C29 1.488(3) . ?
C8 C9 1.521(4) . ?
C10 C11 1.505(4) . ?
C12 C13 1.511(3) . ?
C14 C15 1.507(3) . ?
C16 C17 1.517(3) . ?
C18 C19 1.513(3) . ?
C19 C20 1.400(4) . ?
C20 C21 1.396(3) . ?
C21 C22 1.516(3) . ?
C23 C24 1.518(4) . ?
C25 C26 1.510(4) . ?
C27 C28 1.485(4) . ?
C29 C30 1.521(4) . ?
C31 C32 1.527(4) . ?
C33 C34 1.512(4) . ?
